data_2000201
loop_
_publ_author_name
'McKenna, R.'
'Neidle, S.'
'Wilson, W. D.'

_publ_section_title
;Structures of 1-(3,3-dimethylamino)propyl
 naphtho[2,1-<i>b</i>]thiophene-4-carboxylate and
 <i>N</i>-(3,3-dimethylamino)propyl-8-methoxynaphtho[2,1-<i>b</i>]thiophene-4-carboxamide,
 intercalators into double-helical DNA
;
_journal_issue 11
_journal_name_full 'Acta Crystallographica Section C'
_journal_page_first 2511
_journal_page_last 2513
_journal_paper_doi 10.1107/S0108270191005991
_journal_volume 47
_journal_year 1991
_chemical_formula_sum 'C18 H19 N O2 S'
_chemical_formula_weight 313.42
_symmetry_cell_setting monoclinic
_symmetry_space_group_name_Hall '-P 2ybc'
_symmetry_space_group_name_H-M 'P 1 21/c 1'
_cell_angle_alpha 90
_cell_angle_beta 102.17(2)
_cell_angle_gamma 90
_cell_formula_units_Z 4
_cell_length_a 11.503(3)
_cell_length_b 15.932(2)
_cell_length_c 9.133(2)
_cell_volume 1636.2(6)
_diffrn_radiation_type Cu
_diffrn_radiation_wavelength 1.54178
_exptl_absorpt_coefficient_mu 1.762
_exptl_crystal_density_diffrn 1.27
_exptl_crystal_F_000 664
_cod_data_source_file li0075.cif
_cod_data_source_block li0075a
_cod_original_cell_volume 1636.61
_cod_original_formula_sum 'C18 H19 N1 O2 S1'
_cod_database_code 2000201

loop_
_atom_site_label
_atom_site_fract_x
_atom_site_fract_y
_atom_site_fract_z
S1 .45422(5) .21350(4) .76746(8)
C2 .4070(3) .3115(2) .8061(3)
C3 .4683(2) .3741(2) .7594(3)
C4 .5589(2) .3435(2) .6864(3)
C5 .6399(2) .3914(2) .6205(3)
C6 .6394(3) .4801(2) .6163(4)
C7 .7174(3) .5222(2) .5507(4)
C8 .7992(3) .4797(2) .4873(4)
C9 .8032(3) .3936(2) .4883(4)
C10 .7228(2) .3469(2) .5540(3)
C11 .7227(2) .2581(2) .5555(3)
C12 .6449(2) .2125(2) .6177(3)
C13 .5617(2) .2563(2) .6833(3)
C14 .6420(2) .1191(2) .6142(3)
O15 .5695(2) .07760(10) .6585(2)
O16 .7296(2) .08700(10) .5564(2)
C17 .7323(2) -.0042(2) .5433(3)
C18 .8399(2) -.0230(2) .4803(3)
C19 .8638(2) -.1160(2) .4513(3)
N20 .8680(2) -.16810(10) .5838(3)
C21 .8579(3) -.2568(2) .5421(4)
C22 .9811(3) -.1532(3) .6849(4)
H2A .337(2) .314(2) .857(3)
H3A .455(2) .430(2) .774(3)
H6A .583(2) .508(2) .654(3)
H7A .710(3) .585(2) .553(4)
H8A .852(2) .504(2) .446(3)
H9A .855(2) .363(2) .438(3)
H11A .775(2) .229(2) .512(3)
H17A .656(2) -.020(2) .478(3)
H17B .739(2) -.023(2) .644(3)
H18A .911(2) -.0040(10) .550(2)
H18B .833(3) .010(2) .381(4)
H19A .927(2) -.124(2) .402(3)
H19B .783(2) -.133(2) .385(3)
H21A .777(3) -.266(2) .481(5)
H21B .923(3) -.270(2) .488(5)
H21C .869(4) -.285(2) .631(5)
H22A 1.048(3) -.162(2) .629(4)
H22B .990(3) -.185(2) .776(4)
H22C .981(3) -.089(2) .717(4)

loop_
_geom_bond_atom_site_label_1
_geom_bond_atom_site_label_2
_geom_bond_distance
S1 C2 1.714(3)
S1 C13 1.728(3)
C2 C3 1.342(4)
C3 C4 1.437(4)
C4 C5 1.431(4)
C4 C13 1.389(3)
C5 C6 1.413(4)
C5 C10 1.424(4)
C6 C7 1.356(5)
C7 C8 1.382(5)
C8 C9 1.372(4)
C9 C10 1.415(4)
C10 C11 1.415(4)
C11 C12 1.365(4)
C12 C13 1.416(4)
C12 C14 1.489(3)
C14 O15 1.199(3)
C14 O16 1.334(3)
O16 C17 1.457(3)
C17 C18 1.500(4)
C18 C19 1.520(4)
C19 N20 1.448(4)
N20 C21 1.461(4)
N20 C22 1.448(4)
